data_4125152
loop_
_publ_author_name
'Dziedzic, Rafal M.'
'Saleh, Liban M. A.'
'Axtell, Jonathan C.'
'Martin, Joshua L.'
'Stevens, Simone L.'
'Royappa, A. Timothy'
'Rheingold, Arnold L.'
'Spokoyny, Alexander M.'

_publ_section_title
;
 B-N, B-O, and B-CN Bond Formation via Palladium-Catalyzed Cross-Coupling
 of B-Bromo-Carboranes.
;
_journal_issue 29
_journal_name_full 'Journal of the American Chemical Society'
_journal_page_first 9081
_journal_page_last 9084
_journal_paper_doi 10.1021/jacs.6b05505
_journal_volume 138
_journal_year 2016
_chemical_formula_moiety 'C3 H11 B10 N'
_chemical_formula_sum 'C3 H11 B10 N'
_chemical_formula_weight 169.23
_space_group_crystal_system orthorhombic
_space_group_IT_number 61
_space_group_name_Hall '-P 2ac 2ab'
_space_group_name_H-M_alt 'P b c a'
_symmetry_space_group_name_Hall '-P 2ac 2ab'
_symmetry_space_group_name_H-M 'P b c a'
_atom_sites_solution_hydrogens geom
_audit_creation_date 2016-02-04
_audit_creation_method
;
Olex2 1.2
(compiled 2015.09.30 svn.r3233 for OlexSys, GUI svn.r5103)
;
_cell_angle_alpha 90
_cell_angle_beta 90
_cell_angle_gamma 90
_cell_formula_units_Z 8
_cell_length_a 12.8620(12)
_cell_length_b 12.2276(9)
_cell_length_c 13.0826(11)
_cell_measurement_reflns_used 1432
_cell_measurement_temperature 100
_cell_measurement_theta_max 27.469
_cell_measurement_theta_min 2.776
_cell_volume 2057.5(3)
_computing_cell_refinement 'SAINT v8.34A (Bruker, 2013)'
_computing_data_reduction 'SAINT v8.34A (Bruker, 2013)'
_computing_molecular_graphics 'Olex2 (Dolomanov et al., 2009)'
_computing_publication_material 'Olex2 (Dolomanov et al., 2009)'
_computing_structure_refinement 'ShelXL (Sheldrick, 2015)'
_computing_structure_solution 'XT (Sheldrick, 2015)'
_diffrn_ambient_temperature 100
_diffrn_measured_fraction_theta_full 1.000
_diffrn_measured_fraction_theta_max 0.999
_diffrn_measurement_device_type 'Bruker APEX-II CCD'
_diffrn_measurement_method '\f and \w scans'
_diffrn_radiation_type MoK\a
_diffrn_radiation_wavelength 0.71073
_diffrn_reflns_av_R_equivalents 0.0595
_diffrn_reflns_av_unetI/netI 0.0543
_diffrn_reflns_Laue_measured_fraction_full 1.000
_diffrn_reflns_Laue_measured_fraction_max 0.999
_diffrn_reflns_limit_h_max 15
_diffrn_reflns_limit_h_min -17
_diffrn_reflns_limit_k_max 16
_diffrn_reflns_limit_k_min -14
_diffrn_reflns_limit_l_max 16
_diffrn_reflns_limit_l_min -17
_diffrn_reflns_number 11573
_diffrn_reflns_point_group_measured_fraction_full 1.000
_diffrn_reflns_point_group_measured_fraction_max 0.999
_diffrn_reflns_theta_full 26.000
_diffrn_reflns_theta_max 28.323
_diffrn_reflns_theta_min 2.776
_diffrn_standards_number 0
_exptl_absorpt_coefficient_mu 0.049
_exptl_absorpt_correction_T_max 0.2627
_exptl_absorpt_correction_T_min 0.2101
_exptl_absorpt_correction_type multi-scan
_exptl_absorpt_process_details
;
SADABS-2014/5 (Bruker,2014/5) was used for absorption correction.
wR2(int) was 0.0643 before and 0.0467 after correction.
The Ratio of minimum to maximum transmission is 0.7998.
The \l/2 correction factor is 0.00150.
;
_exptl_crystal_colour colourless
_exptl_crystal_colour_primary colourless
_exptl_crystal_density_diffrn 1.093
_exptl_crystal_description plate
_exptl_crystal_F_000 688
_exptl_crystal_size_max 0.5
_exptl_crystal_size_mid 0.3
_exptl_crystal_size_min 0.1
_refine_diff_density_max 0.260
_refine_diff_density_min -0.275
_refine_diff_density_rms 0.052
_refine_ls_extinction_method none
_refine_ls_goodness_of_fit_ref 1.024
_refine_ls_hydrogen_treatment constr
_refine_ls_matrix_type full
_refine_ls_number_parameters 127
_refine_ls_number_reflns 2566
_refine_ls_number_restraints 0
_refine_ls_restrained_S_all 1.024
_refine_ls_R_factor_all 0.0897
_refine_ls_R_factor_gt 0.0529
_refine_ls_shift/su_max 0.000
_refine_ls_shift/su_mean 0.000
_refine_ls_structure_factor_coef Fsqd
_refine_ls_weighting_details 'w=1/[\s^2^(Fo^2^)+(0.0779P)^2^+0.4857P] where P=(Fo^2^+2Fc^2^)/3'
_refine_ls_weighting_scheme calc
_refine_ls_wR_factor_gt 0.1329
_refine_ls_wR_factor_ref 0.1567
_reflns_Friedel_coverage 0.000
_reflns_number_gt 1698
_reflns_number_total 2566
_reflns_threshold_expression 'I > 2\s(I)'
_cod_data_source_file ja6b05505_si_002.cif
_cod_data_source_block spok18_a
_cod_depositor_comments 'Adding full bibliography for 4125150--4125156.cif.'
_cod_database_code 4125152
_shelx_space_group_comment
;
The symmetry employed for this shelxl refinement is uniquely defined
by the following loop, which should always be used as a source of
symmetry information in preference to the above space-group names.
They are only intended as comments.
;
_shelx_estimated_absorpt_t_max 0.995
_shelx_estimated_absorpt_t_min 0.976
_olex2_refinement_description
;
1. Fixed Uiso
 At 1.2 times of:
  All B(H) groups, All C(H) groups
2.a Boron cage BH refined with riding coordinates:
 C1(H1), C2(H2), B1(H1A), B2(H2A), B3(H3), B4(H4), B5(H5), B6(H6), B8(H8),
 B9(H9), B10(H10)
;
_shelx_shelxl_version_number 2014/7
_olex2_submission_original_sample_id 9-CN-meta-carborane
_olex2_submission_special_instructions 'No special instructions were received'

loop_
_space_group_symop_operation_xyz
'x, y, z'
'-x+1/2, -y, z+1/2'
'-x, y+1/2, -z+1/2'
'x+1/2, -y+1/2, -z'
'-x, -y, -z'
'x-1/2, y, -z-1/2'
'x, -y-1/2, z-1/2'
'-x-1/2, y-1/2, z'

loop_
_atom_site_label
_atom_site_type_symbol
_atom_site_fract_x
_atom_site_fract_y
_atom_site_fract_z
_atom_site_U_iso_or_equiv
_atom_site_adp_type
_atom_site_occupancy
_atom_site_site_symmetry_order
_atom_site_calc_flag
_atom_site_refinement_flags_posn
N1 N 0.85248(11) 0.64794(11) 0.58125(11) 0.0243(4) Uani 1 1 d .
C1 C 0.63231(12) 0.52668(13) 0.26551(12) 0.0179(4) Uani 1 1 d .
H1 H 0.6268 0.4464 0.2246 0.021 Uiso 1 1 calc R
C2 C 0.53830(12) 0.70311(13) 0.32964(11) 0.0179(4) Uani 1 1 d .
H2 H 0.4643 0.7511 0.3352 0.022 Uiso 1 1 calc R
C3 C 0.79553(12) 0.64568(12) 0.51443(12) 0.0172(3) Uani 1 1 d .
B1 B 0.55986(15) 0.63195(15) 0.22056(14) 0.0201(4) Uani 1 1 d .
H1A H 0.5060 0.6281 0.1534 0.024 Uiso 1 1 calc R
B2 B 0.52935(14) 0.56515(15) 0.33796(14) 0.0191(4) Uani 1 1 d .
H2A H 0.4556 0.5176 0.3477 0.023 Uiso 1 1 calc R
B3 B 0.64656(14) 0.52270(15) 0.39506(13) 0.0160(4) Uani 1 1 d .
H3 H 0.6513 0.4465 0.4423 0.019 Uiso 1 1 calc R
B4 B 0.75022(14) 0.56439(15) 0.31256(13) 0.0160(4) Uani 1 1 d .
H4 H 0.8232 0.5150 0.3059 0.019 Uiso 1 1 calc R
B5 B 0.69608(14) 0.63130(15) 0.20474(14) 0.0183(4) Uani 1 1 d .
H5 H 0.7330 0.6258 0.1274 0.022 Uiso 1 1 calc R
B6 B 0.58293(13) 0.64264(14) 0.43882(13) 0.0160(4) Uani 1 1 d .
H6 H 0.5448 0.6475 0.5156 0.019 Uiso 1 1 calc R
B7 B 0.71990(13) 0.64219(14) 0.42222(13) 0.0145(4) Uani 1 1 d .
B8 B 0.75103(14) 0.70979(14) 0.30584(13) 0.0155(4) Uani 1 1 d .
H8 H 0.8245 0.7577 0.2958 0.019 Uiso 1 1 calc R
B9 B 0.63220(14) 0.75093(15) 0.24864(14) 0.0189(4) Uani 1 1 d .
H9 H 0.6258 0.8266 0.2009 0.023 Uiso 1 1 calc R
B10 B 0.64715(13) 0.75784(14) 0.38344(14) 0.0166(4) Uani 1 1 d .
H10 H 0.6508 0.8382 0.4244 0.020 Uiso 1 1 calc R

loop_
_atom_site_aniso_label
_atom_site_aniso_U_11
_atom_site_aniso_U_22
_atom_site_aniso_U_33
_atom_site_aniso_U_23
_atom_site_aniso_U_13
_atom_site_aniso_U_12
N1 0.0260(8) 0.0264(8) 0.0205(8) 0.0036(6) -0.0049(6) -0.0051(6)
C1 0.0207(8) 0.0176(8) 0.0154(8) -0.0021(6) -0.0005(6) -0.0019(6)
C2 0.0164(8) 0.0216(8) 0.0158(8) -0.0002(6) -0.0005(6) 0.0020(6)
C3 0.0185(8) 0.0171(7) 0.0161(8) 0.0015(6) 0.0002(6) -0.0028(6)
B1 0.0214(9) 0.0245(10) 0.0144(9) -0.0005(7) -0.0030(7) 0.0018(8)
B2 0.0170(9) 0.0226(9) 0.0176(9) -0.0010(7) -0.0016(7) -0.0024(7)
B3 0.0163(9) 0.0166(8) 0.0150(9) -0.0002(7) -0.0004(7) -0.0022(7)
B4 0.0149(9) 0.0182(9) 0.0148(8) 0.0000(7) 0.0026(7) 0.0002(7)
B5 0.0210(9) 0.0213(9) 0.0127(9) -0.0007(7) 0.0019(7) -0.0008(7)
B6 0.0152(8) 0.0190(8) 0.0139(8) 0.0013(7) 0.0005(7) -0.0003(7)
B7 0.0153(8) 0.0164(8) 0.0120(8) 0.0009(7) 0.0001(6) -0.0010(7)
B8 0.0167(9) 0.0151(8) 0.0146(8) 0.0021(7) 0.0004(7) 0.0000(7)
B9 0.0213(9) 0.0204(9) 0.0149(9) 0.0028(7) 0.0000(7) 0.0014(8)
B10 0.0184(9) 0.0160(8) 0.0154(9) -0.0012(7) -0.0008(7) 0.0008(7)

loop_
_atom_type_symbol
_atom_type_description
_atom_type_scat_dispersion_real
_atom_type_scat_dispersion_imag
_atom_type_scat_source
C C 0.0033 0.0016 'International Tables Vol C Tables 4.2.6.8 and 6.1.1.4'
H H 0.0000 0.0000 'International Tables Vol C Tables 4.2.6.8 and 6.1.1.4'
B B 0.0013 0.0007 'International Tables Vol C Tables 4.2.6.8 and 6.1.1.4'
N N 0.0061 0.0033 'International Tables Vol C Tables 4.2.6.8 and 6.1.1.4'

loop_
_geom_angle_atom_site_label_1
_geom_angle_atom_site_label_2
_geom_angle_atom_site_label_3
_geom_angle
B1 C1 H1 117.7
B1 C1 B2 63.49(11)
B1 C1 B3 115.19(12)
B1 C1 B4 114.21(13)
B1 C1 B5 62.32(10)
B2 C1 H1 117.4
B2 C1 B3 62.37(10)
B2 C1 B4 114.78(12)
B2 C1 B5 115.20(13)
B3 C1 H1 117.2
B3 C1 B5 115.51(12)
B4 C1 H1 117.8
B4 C1 B3 63.40(10)
B4 C1 B5 62.55(10)
B5 C1 H1 117.5
B1 C2 H2 117.5
B1 C2 B2 63.50(10)
B1 C2 B6 115.28(12)
B1 C2 B9 62.48(10)
B1 C2 B10 114.53(12)
B2 C2 H2 117.3
B2 C2 B6 62.49(10)
B2 C2 B9 115.36(13)
B2 C2 B10 114.86(12)
B6 C2 H2 117.3
B6 C2 B9 115.40(12)
B9 C2 H2 117.5
B10 C2 H2 117.8
B10 C2 B6 63.15(10)
B10 C2 B9 62.70(10)
N1 C3 B7 178.91(17)
C1 B1 H1A 125.5
C1 B1 B2 58.27(10)
C1 B1 B5 59.41(10)
C1 B1 B9 105.30(13)
C2 B1 C1 100.83(12)
C2 B1 H1A 125.6
C2 B1 B2 58.25(10)
C2 B1 B5 105.29(13)
C2 B1 B9 59.19(10)
B2 B1 H1A 121.4
B5 B1 H1A 121.4
B5 B1 B2 108.51(13)
B5 B1 B9 60.31(10)
B9 B1 H1A 121.6
B9 B1 B2 108.31(13)
C1 B2 B1 58.24(10)
C1 B2 H2A 125.6
C1 B2 B3 59.10(10)
C1 B2 B6 105.19(12)
C2 B2 C1 100.79(12)
C2 B2 B1 58.24(10)
C2 B2 H2A 125.6
C2 B2 B3 105.22(12)
C2 B2 B6 59.13(10)
B1 B2 H2A 121.5
B3 B2 B1 108.18(12)
B3 B2 H2A 121.6
B3 B2 B6 60.44(10)
B6 B2 B1 108.18(13)
B6 B2 H2A 121.6
C1 B3 B2 58.53(10)
C1 B3 H3 125.3
C1 B3 B4 58.16(10)
C1 B3 B6 104.33(12)
C1 B3 B7 103.45(12)
B2 B3 H3 121.8
B2 B3 B4 107.34(12)
B2 B3 B6 59.89(10)
B2 B3 B7 107.30(13)
B4 B3 H3 122.0
B6 B3 H3 122.3
B6 B3 B4 107.62(13)
B6 B3 B7 60.01(10)
B7 B3 H3 123.0
B7 B3 B4 59.36(10)
C1 B4 B3 58.44(9)
C1 B4 H4 125.0
C1 B4 B5 59.13(10)
C1 B4 B7 104.08(12)
C1 B4 B8 104.96(12)
B3 B4 H4 121.2
B5 B4 B3 108.58(12)
B5 B4 H4 121.1
B5 B4 B8 60.14(10)
B7 B4 B3 59.91(9)
B7 B4 H4 122.6
B7 B4 B5 108.13(12)
B7 B4 B8 60.21(10)
B8 B4 B3 108.58(12)
B8 B4 H4 122.0
C1 B5 B1 58.27(10)
C1 B5 B4 58.32(9)
C1 B5 H5 125.3
C1 B5 B8 104.33(12)
C1 B5 B9 104.10(12)
B1 B5 B4 107.38(12)
B1 B5 H5 121.8
B1 B5 B8 107.74(12)
B1 B5 B9 59.88(10)
B4 B5 H5 121.7
B4 B5 B8 60.12(10)
B4 B5 B9 107.76(12)
B8 B5 H5 122.4
B9 B5 H5 122.6
B9 B5 B8 59.91(10)
C2 B6 B2 58.39(10)
C2 B6 B3 104.07(12)
C2 B6 H6 125.4
C2 B6 B7 103.46(12)
C2 B6 B10 58.32(9)
B2 B6 B3 59.67(10)
B2 B6 H6 121.9
B2 B6 B7 107.13(12)
B2 B6 B10 107.50(12)
B3 B6 H6 122.4
B3 B6 B7 60.01(10)
B3 B6 B10 107.92(12)
B7 B6 H6 123.0
B7 B6 B10 59.60(9)
B10 B6 H6 121.6
C3 B7 B3 120.79(13)
C3 B7 B4 120.58(13)
C3 B7 B6 121.84(13)
C3 B7 B8 120.81(13)
C3 B7 B10 122.20(13)
B3 B7 B6 59.97(10)
B3 B7 B8 109.32(12)
B4 B7 B3 60.73(10)
B4 B7 B6 108.68(12)
B4 B7 B8 60.32(10)
B4 B7 B10 108.32(12)
B6 B7 B8 109.07(12)
B10 B7 B3 108.62(12)
B10 B7 B6 60.52(10)
B10 B7 B8 60.14(10)
B4 B8 B5 59.73(10)
B4 B8 H8 122.2
B5 B8 H8 122.0
B7 B8 B4 59.48(9)
B7 B8 B5 107.23(12)
B7 B8 H8 122.3
B9 B8 B4 107.39(13)
B9 B8 B5 59.84(10)
B9 B8 B7 107.40(12)
B9 B8 H8 121.9
B9 B8 B10 59.99(10)
B10 B8 B4 107.31(12)
B10 B8 B5 107.70(12)
B10 B8 B7 59.71(10)
B10 B8 H8 121.9
C2 B9 B1 58.32(10)
C2 B9 B5 104.24(13)
C2 B9 B8 104.48(12)
C2 B9 H9 125.2
C2 B9 B10 58.49(10)
B1 B9 B5 59.81(10)
B1 B9 B8 107.94(13)
B1 B9 H9 121.7
B1 B9 B10 107.63(13)
B5 B9 B8 60.24(10)
B5 B9 H9 122.4
B5 B9 B10 108.10(13)
B8 B9 H9 122.2
B8 B9 B10 60.10(10)
B10 B9 H9 121.5
C2 B10 B6 58.53(9)
C2 B10 B7 103.83(12)
C2 B10 B8 104.59(12)
C2 B10 B9 58.82(10)
C2 B10 H10 125.2
B6 B10 H10 121.1
B7 B10 B6 59.88(10)
B7 B10 B8 60.15(10)
B7 B10 B9 107.69(12)
B7 B10 H10 122.8
B8 B10 B6 108.57(12)
B8 B10 H10 122.1
B9 B10 B6 108.37(12)
B9 B10 B8 59.91(10)
B9 B10 H10 121.4

loop_
_geom_bond_atom_site_label_1
_geom_bond_atom_site_label_2
_geom_bond_distance
N1 C3 1.141(2)
C1 H1 1.1200
C1 B1 1.694(2)
C1 B2 1.695(2)
C1 B3 1.705(2)
C1 B4 1.700(2)
C1 B5 1.715(2)
C2 H2 1.1200
C2 B1 1.694(2)
C2 B2 1.694(2)
C2 B6 1.708(2)
C2 B9 1.710(2)
C2 B10 1.704(2)
C3 B7 1.550(2)
B1 H1A 1.1200
B1 B2 1.783(3)
B1 B5 1.764(3)
B1 B9 1.766(3)
B2 H2A 1.1200
B2 B3 1.761(2)
B2 B6 1.765(3)
B3 H3 1.1200
B3 B4 1.790(2)
B3 B6 1.774(3)
B3 B7 1.775(2)
B4 H4 1.1200
B4 B5 1.773(3)
B4 B7 1.765(2)
B4 B8 1.780(3)
B5 H5 1.1200
B5 B8 1.780(2)
B5 B9 1.773(3)
B6 H6 1.1200
B6 B7 1.775(2)
B6 B10 1.786(2)
B7 B8 1.778(2)
B7 B10 1.770(2)
B8 H8 1.1200
B8 B9 1.775(3)
B8 B10 1.778(2)
B9 H9 1.1200
B9 B10 1.776(3)
B10 H10 1.1200

loop_
_geom_torsion_atom_site_label_1
_geom_torsion_atom_site_label_2
_geom_torsion_atom_site_label_3
_geom_torsion_atom_site_label_4
_geom_torsion
C1 B1 B2 C2 129.96(13)
C1 B1 B2 B3 32.97(11)
C1 B1 B2 B6 96.95(13)
C1 B1 B5 B4 -32.79(11)
C1 B1 B5 B8 -96.19(13)
C1 B1 B5 B9 -133.62(13)
C1 B1 B9 C2 -93.65(13)
C1 B1 B9 B5 40.25(12)
C1 B1 B9 B8 2.62(16)
C1 B1 B9 B10 -60.84(15)
C1 B2 B3 B4 32.96(11)
C1 B2 B3 B6 133.66(13)
C1 B2 B3 B7 95.45(13)
C1 B2 B6 C2 93.66(13)
C1 B2 B6 B3 -40.04(11)
C1 B2 B6 B7 -1.87(16)
C1 B2 B6 B10 60.88(15)
C1 B3 B4 B5 32.67(12)
C1 B3 B4 B7 133.31(13)
C1 B3 B4 B8 96.50(13)
C1 B3 B6 C2 0.15(15)
C1 B3 B6 B2 39.56(11)
C1 B3 B6 B7 -97.45(13)
C1 B3 B6 B10 -60.64(15)
C1 B3 B7 C3 -149.64(14)
C1 B3 B7 B4 -39.46(11)
C1 B3 B7 B6 98.96(13)
C1 B3 B7 B8 -2.41(16)
C1 B3 B7 B10 61.58(15)
C1 B4 B5 B1 32.77(12)
C1 B4 B5 B8 133.63(13)
C1 B4 B5 B9 95.91(13)
C1 B4 B7 C3 150.25(14)
C1 B4 B7 B3 39.73(11)
C1 B4 B7 B6 2.40(16)
C1 B4 B7 B8 -99.39(13)
C1 B4 B7 B10 -61.80(15)
C1 B4 B8 B5 -40.02(11)
C1 B4 B8 B7 97.89(12)
C1 B4 B8 B9 -2.42(15)
C1 B4 B8 B10 60.74(14)
C1 B5 B8 B4 39.48(11)
C1 B5 B8 B7 2.28(15)
C1 B5 B8 B9 -98.20(13)
C1 B5 B8 B10 -60.62(14)
C1 B5 B9 C2 -0.16(15)
C1 B5 B9 B1 -39.41(11)
C1 B5 B9 B8 98.59(13)
C1 B5 B9 B10 60.87(15)
C2 B1 B2 C1 -129.96(13)
C2 B1 B2 B3 -96.99(13)
C2 B1 B2 B6 -33.01(11)
C2 B1 B5 C1 93.71(13)
C2 B1 B5 B4 60.91(15)
C2 B1 B5 B8 -2.48(16)
C2 B1 B5 B9 -39.91(12)
C2 B1 B9 B5 133.89(13)
C2 B1 B9 B8 96.26(13)
C2 B1 B9 B10 32.80(11)
C2 B2 B3 C1 -93.63(13)
C2 B2 B3 B4 -60.67(15)
C2 B2 B3 B6 40.03(11)
C2 B2 B3 B7 1.81(15)
C2 B2 B6 B3 -133.69(13)
C2 B2 B6 B7 -95.52(13)
C2 B2 B6 B10 -32.78(11)
C2 B6 B7 C3 151.64(14)
C2 B6 B7 B3 -98.66(12)
C2 B6 B7 B4 -60.99(15)
C2 B6 B7 B8 3.15(15)
C2 B6 B7 B10 39.96(11)
C2 B6 B10 B7 -132.77(13)
C2 B6 B10 B8 -96.08(13)
C2 B6 B10 B9 -32.55(11)
C2 B9 B10 B6 32.44(11)
C2 B9 B10 B7 95.75(13)
C2 B9 B10 B8 133.70(13)
C3 B7 B8 B4 109.99(16)
C3 B7 B8 B5 147.30(14)
C3 B7 B8 B9 -149.70(14)
C3 B7 B8 B10 -111.90(16)
C3 B7 B10 C2 -151.26(14)
C3 B7 B10 B6 -111.11(16)
C3 B7 B10 B8 109.66(16)
C3 B7 B10 B9 147.51(14)
B1 C1 B2 C2 -41.57(11)
B1 C1 B2 B3 -142.95(13)
B1 C1 B2 B6 -102.26(13)
B1 C1 B3 B2 36.57(13)
B1 C1 B3 B4 -105.74(14)
B1 C1 B3 B6 -3.67(17)
B1 C1 B3 B7 -65.68(16)
B1 C1 B4 B3 107.26(14)
B1 C1 B4 B5 -36.14(12)
B1 C1 B4 B7 66.79(15)
B1 C1 B4 B8 4.38(16)
B1 C1 B5 B4 142.60(13)
B1 C1 B5 B8 102.22(13)
B1 C1 B5 B9 40.21(12)
B1 C2 B2 C1 41.57(11)
B1 C2 B2 B3 102.23(13)
B1 C2 B2 B6 142.91(13)
B1 C2 B6 B2 -36.65(13)
B1 C2 B6 B3 3.40(17)
B1 C2 B6 B7 65.37(15)
B1 C2 B6 B10 105.99(14)
B1 C2 B9 B5 -39.99(12)
B1 C2 B9 B8 -102.39(13)
B1 C2 B9 B10 -142.72(13)
B1 C2 B10 B6 -107.17(14)
B1 C2 B10 B7 -66.33(15)
B1 C2 B10 B8 -4.08(16)
B1 C2 B10 B9 36.19(13)
B1 B2 B3 C1 -32.63(11)
B1 B2 B3 B4 0.33(16)
B1 B2 B3 B6 101.03(13)
B1 B2 B3 B7 62.82(15)
B1 B2 B6 C2 32.67(11)
B1 B2 B6 B3 -101.03(13)
B1 B2 B6 B7 -62.86(15)
B1 B2 B6 B10 -0.12(16)
B1 B5 B8 B4 100.25(13)
B1 B5 B8 B7 63.06(15)
B1 B5 B8 B9 -37.42(12)
B1 B5 B8 B10 0.15(16)
B1 B5 B9 C2 39.25(11)
B1 B5 B9 B8 138.00(13)
B1 B5 B9 B10 100.28(14)
B1 B9 B10 C2 -32.74(12)
B1 B9 B10 B6 -0.30(16)
B1 B9 B10 B7 63.01(15)
B1 B9 B10 B8 100.96(13)
B2 C1 B1 C2 41.58(11)
B2 C1 B1 B5 143.04(13)
B2 C1 B1 B9 102.35(13)
B2 C1 B3 B4 -142.31(13)
B2 C1 B3 B6 -40.24(12)
B2 C1 B3 B7 -102.25(13)
B2 C1 B4 B3 36.62(13)
B2 C1 B4 B5 -106.78(14)
B2 C1 B4 B7 -3.85(17)
B2 C1 B4 B8 -66.25(15)
B2 C1 B5 B1 -36.48(13)
B2 C1 B5 B4 106.11(14)
B2 C1 B5 B8 65.74(15)
B2 C1 B5 B9 3.73(17)
B2 C2 B1 C1 -41.59(11)
B2 C2 B1 B5 -102.59(13)
B2 C2 B1 B9 -143.06(13)
B2 C2 B6 B3 40.04(11)
B2 C2 B6 B7 102.02(13)
B2 C2 B6 B10 142.64(13)
B2 C2 B9 B1 36.53(13)
B2 C2 B9 B5 -3.46(17)
B2 C2 B9 B8 -65.85(16)
B2 C2 B9 B10 -106.19(14)
B2 C2 B10 B6 -36.38(12)
B2 C2 B10 B7 4.46(16)
B2 C2 B10 B8 66.71(15)
B2 C2 B10 B9 106.98(14)
B2 B1 B5 C1 32.63(11)
B2 B1 B5 B4 -0.16(17)
B2 B1 B5 B8 -63.55(15)
B2 B1 B5 B9 -100.99(14)
B2 B1 B9 C2 -32.57(12)
B2 B1 B9 B5 101.32(14)
B2 B1 B9 B8 63.69(15)
B2 B1 B9 B10 0.23(17)
B2 B3 B4 C1 -33.11(11)
B2 B3 B4 B5 -0.44(16)
B2 B3 B4 B7 100.20(13)
B2 B3 B4 B8 63.39(15)
B2 B3 B6 C2 -39.40(11)
B2 B3 B6 B7 -137.01(13)
B2 B3 B6 B10 -100.19(13)
B2 B3 B7 C3 149.55(14)
B2 B3 B7 B4 -100.27(13)
B2 B3 B7 B6 38.16(11)
B2 B3 B7 B8 -63.22(15)
B2 B3 B7 B10 0.77(16)
B2 B6 B7 C3 -147.71(14)
B2 B6 B7 B3 -38.01(12)
B2 B6 B7 B4 -0.35(16)
B2 B6 B7 B8 63.79(15)
B2 B6 B7 B10 100.61(13)
B2 B6 B10 C2 32.81(11)
B2 B6 B10 B7 -99.96(13)
B2 B6 B10 B8 -63.27(15)
B2 B6 B10 B9 0.26(16)
B3 C1 B1 C2 5.43(17)
B3 C1 B1 B2 -36.15(13)
B3 C1 B1 B5 106.89(14)
B3 C1 B1 B9 66.20(16)
B3 C1 B2 C2 101.38(12)
B3 C1 B2 B1 142.95(13)
B3 C1 B2 B6 40.70(12)
B3 C1 B4 B5 -143.40(13)
B3 C1 B4 B7 -40.47(11)
B3 C1 B4 B8 -102.88(13)
B3 C1 B5 B1 -106.40(14)
B3 C1 B5 B4 36.20(13)
B3 C1 B5 B8 -4.18(17)
B3 C1 B5 B9 -66.19(16)
B3 B2 B6 C2 133.69(13)
B3 B2 B6 B7 38.17(12)
B3 B2 B6 B10 100.91(13)
B3 B4 B5 C1 -32.41(12)
B3 B4 B5 B1 0.37(17)
B3 B4 B5 B8 101.22(13)
B3 B4 B5 B9 63.50(16)
B3 B4 B7 C3 110.51(16)
B3 B4 B7 B6 -37.34(12)
B3 B4 B7 B8 -139.12(13)
B3 B4 B7 B10 -101.53(13)
B3 B4 B8 B5 -101.23(13)
B3 B4 B8 B7 36.68(11)
B3 B4 B8 B9 -63.63(15)
B3 B4 B8 B10 -0.46(16)
B3 B6 B7 C3 -109.70(16)
B3 B6 B7 B4 37.67(12)
B3 B6 B7 B8 101.81(13)
B3 B6 B7 B10 138.62(13)
B3 B6 B10 C2 95.78(13)
B3 B6 B10 B7 -36.99(12)
B3 B6 B10 B8 -0.30(16)
B3 B6 B10 B9 63.23(15)
B3 B7 B8 B4 -37.23(12)
B3 B7 B8 B5 0.08(16)
B3 B7 B8 B9 63.08(15)
B3 B7 B8 B10 100.88(13)
B3 B7 B10 C2 -3.00(15)
B3 B7 B10 B6 37.15(12)
B3 B7 B10 B8 -102.08(13)
B3 B7 B10 B9 -64.23(15)
B4 C1 B1 C2 -65.24(15)
B4 C1 B1 B2 -106.81(13)
B4 C1 B1 B5 36.23(12)
B4 C1 B1 B9 -4.47(17)
B4 C1 B2 C2 64.37(15)
B4 C1 B2 B1 105.93(14)
B4 C1 B2 B3 -37.02(13)
B4 C1 B2 B6 3.68(17)
B4 C1 B3 B2 142.31(13)
B4 C1 B3 B6 102.08(13)
B4 C1 B3 B7 40.07(11)
B4 C1 B5 B1 -142.60(13)
B4 C1 B5 B8 -40.38(11)
B4 C1 B5 B9 -102.39(13)
B4 B3 B6 C2 60.80(14)
B4 B3 B6 B2 100.21(13)
B4 B3 B6 B7 -36.80(11)
B4 B3 B6 B10 0.01(16)
B4 B3 B7 C3 -110.18(16)
B4 B3 B7 B6 138.43(13)
B4 B3 B7 B8 37.05(12)
B4 B3 B7 B10 101.04(13)
B4 B5 B8 B7 -37.19(11)
B4 B5 B8 B9 -137.67(13)
B4 B5 B8 B10 -100.10(13)
B4 B5 B9 C2 -60.94(15)
B4 B5 B9 B1 -100.19(13)
B4 B5 B9 B8 37.81(12)
B4 B5 B9 B10 0.09(17)
B4 B7 B8 B5 37.31(11)
B4 B7 B8 B9 100.30(13)
B4 B7 B8 B10 138.11(13)
B4 B7 B10 C2 61.41(14)
B4 B7 B10 B6 101.56(13)
B4 B7 B10 B8 -37.67(12)
B4 B7 B10 B9 0.18(16)
B4 B8 B9 C2 60.78(14)
B4 B8 B9 B1 -0.11(16)
B4 B8 B9 B5 -37.55(11)
B4 B8 B9 B10 100.32(13)
B4 B8 B10 C2 -60.73(14)
B4 B8 B10 B6 0.47(16)
B4 B8 B10 B7 37.05(11)
B4 B8 B10 B9 -100.46(13)
B5 C1 B1 C2 -101.47(13)
B5 C1 B1 B2 -143.04(13)
B5 C1 B1 B9 -40.69(12)
B5 C1 B2 C2 -5.52(16)
B5 C1 B2 B1 36.05(13)
B5 C1 B2 B3 -106.91(14)
B5 C1 B2 B6 -66.21(16)
B5 C1 B3 B2 106.43(15)
B5 C1 B3 B4 -35.88(13)
B5 C1 B3 B6 66.19(16)
B5 C1 B3 B7 4.18(17)
B5 C1 B4 B3 143.40(13)
B5 C1 B4 B7 102.93(13)
B5 C1 B4 B8 40.53(11)
B5 B1 B2 C1 -33.08(12)
B5 B1 B2 C2 96.88(14)
B5 B1 B2 B3 -0.11(17)
B5 B1 B2 B6 63.87(16)
B5 B1 B9 C2 -133.89(13)
B5 B1 B9 B8 -37.63(12)
B5 B1 B9 B10 -101.09(13)
B5 B4 B7 C3 -148.08(14)
B5 B4 B7 B3 101.41(13)
B5 B4 B7 B6 64.07(15)
B5 B4 B7 B8 -37.71(11)
B5 B4 B7 B10 -0.12(16)
B5 B4 B8 B7 137.91(12)
B5 B4 B8 B9 37.60(11)
B5 B4 B8 B10 100.77(13)
B5 B8 B9 C2 98.33(13)
B5 B8 B9 B1 37.44(12)
B5 B8 B9 B10 137.87(13)
B5 B8 B10 C2 2.22(15)
B5 B8 B10 B6 63.42(15)
B5 B8 B10 B7 100.00(13)
B5 B8 B10 B9 -37.51(12)
B5 B9 B10 C2 -95.91(13)
B5 B9 B10 B6 -63.48(16)
B5 B9 B10 B7 -0.16(17)
B5 B9 B10 B8 37.79(12)
B6 C2 B1 C1 -5.32(16)
B6 C2 B1 B2 36.27(12)
B6 C2 B1 B5 -66.32(16)
B6 C2 B1 B9 -106.79(14)
B6 C2 B2 C1 -101.35(12)
B6 C2 B2 B1 -142.91(13)
B6 C2 B2 B3 -40.68(11)
B6 C2 B9 B1 106.60(14)
B6 C2 B9 B5 66.62(16)
B6 C2 B9 B8 4.22(17)
B6 C2 B9 B10 -36.12(13)
B6 C2 B10 B7 40.84(11)
B6 C2 B10 B8 103.09(12)
B6 C2 B10 B9 143.36(13)
B6 B2 B3 C1 -133.66(13)
B6 B2 B3 B4 -100.70(13)
B6 B2 B3 B7 -38.21(11)
B6 B3 B4 C1 -96.22(13)
B6 B3 B4 B5 -63.55(15)
B6 B3 B4 B7 37.09(11)
B6 B3 B4 B8 0.28(16)
B6 B3 B7 C3 111.40(16)
B6 B3 B7 B4 -138.43(13)
B6 B3 B7 B8 -101.38(13)
B6 B3 B7 B10 -37.39(12)
B6 B7 B8 B4 -101.13(13)
B6 B7 B8 B5 -63.83(15)
B6 B7 B8 B9 -0.83(16)
B6 B7 B8 B10 36.98(12)
B6 B7 B10 C2 -40.15(11)
B6 B7 B10 B8 -139.23(12)
B6 B7 B10 B9 -101.39(13)
B7 B3 B4 C1 -133.31(13)
B7 B3 B4 B5 -100.64(14)
B7 B3 B4 B8 -36.81(12)
B7 B3 B6 C2 97.61(12)
B7 B3 B6 B2 137.01(13)
B7 B3 B6 B10 36.82(11)
B7 B4 B5 C1 -95.89(13)
B7 B4 B5 B1 -63.12(15)
B7 B4 B5 B8 37.74(11)
B7 B4 B5 B9 0.02(16)
B7 B4 B8 B5 -137.91(12)
B7 B4 B8 B9 -100.31(13)
B7 B4 B8 B10 -37.15(11)
B7 B6 B10 C2 132.77(12)
B7 B6 B10 B8 36.69(11)
B7 B6 B10 B9 100.22(13)
B7 B8 B9 C2 -1.86(16)
B7 B8 B9 B1 -62.75(15)
B7 B8 B9 B5 -100.19(13)
B7 B8 B9 B10 37.68(12)
B7 B8 B10 C2 -97.78(12)
B7 B8 B10 B6 -36.57(11)
B7 B8 B10 B9 -137.51(13)
B8 B4 B5 C1 -133.63(13)
B8 B4 B5 B1 -100.85(13)
B8 B4 B5 B9 -37.72(12)
B8 B4 B7 C3 -110.37(16)
B8 B4 B7 B3 139.12(13)
B8 B4 B7 B6 101.78(13)
B8 B4 B7 B10 37.59(12)
B8 B5 B9 C2 -98.75(12)
B8 B5 B9 B1 -138.00(13)
B8 B5 B9 B10 -37.72(12)
B8 B7 B10 C2 99.08(12)
B8 B7 B10 B6 139.23(12)
B8 B7 B10 B9 37.84(12)
B8 B9 B10 C2 -133.70(13)
B8 B9 B10 B6 -101.26(13)
B8 B9 B10 B7 -37.95(12)
B9 C2 B1 C1 101.47(13)
B9 C2 B1 B2 143.06(13)
B9 C2 B1 B5 40.47(12)
B9 C2 B2 C1 5.42(16)
B9 C2 B2 B1 -36.15(13)
B9 C2 B2 B3 66.09(15)
B9 C2 B2 B6 106.76(14)
B9 C2 B6 B2 -106.69(14)
B9 C2 B6 B3 -66.65(15)
B9 C2 B6 B7 -4.67(16)
B9 C2 B6 B10 35.95(13)
B9 C2 B10 B6 -143.36(13)
B9 C2 B10 B7 -102.52(13)
B9 C2 B10 B8 -40.27(11)
B9 B1 B2 C1 -97.02(13)
B9 B1 B2 C2 32.94(12)
B9 B1 B2 B3 -64.05(15)
B9 B1 B2 B6 -0.07(17)
B9 B1 B5 C1 133.62(13)
B9 B1 B5 B4 100.83(13)
B9 B1 B5 B8 37.43(12)
B9 B5 B8 B4 137.67(13)
B9 B5 B8 B7 100.48(13)
B9 B5 B8 B10 37.57(12)
B9 B8 B10 C2 39.73(11)
B9 B8 B10 B6 100.93(13)
B9 B8 B10 B7 137.51(13)
B10 C2 B1 C1 65.20(15)
B10 C2 B1 B2 106.79(14)
B10 C2 B1 B5 4.20(17)
B10 C2 B1 B9 -36.27(13)
B10 C2 B2 C1 -64.71(15)
B10 C2 B2 B1 -106.28(14)
B10 C2 B2 B3 -4.04(16)
B10 C2 B2 B6 36.63(12)
B10 C2 B6 B2 -142.64(13)
B10 C2 B6 B3 -102.60(12)
B10 C2 B6 B7 -40.62(11)
B10 C2 B9 B1 142.72(13)
B10 C2 B9 B5 102.74(13)
B10 C2 B9 B8 40.34(11)
B10 B6 B7 C3 111.68(16)
B10 B6 B7 B3 -138.62(13)
B10 B6 B7 B4 -100.95(13)
B10 B6 B7 B8 -36.82(11)
B10 B7 B8 B4 -138.11(13)
B10 B7 B8 B5 -100.80(13)
B10 B7 B8 B9 -37.81(12)
B10 B8 B9 C2 -39.54(11)
B10 B8 B9 B1 -100.43(13)
B10 B8 B9 B5 -137.87(13)
